data_4067654
loop_
_publ_author_name
'Zheng, Pengzhi'
'Hong, Jianquan'
'Liu, Ruiting'
'Zhang, Zhengxing'
'Pang, Zhen'
'Weng, Linhong'
'Zhou, Xigeng'

_publ_section_title
;
 Synthesis and Reactivities of Guanidinate Dianion Complexes of
 Heterobimetallic Lanthanide&#x2212;Lithium Cp2Ln[(CyN)2CNPh]Li(THF)3
;
_journal_issue 5
_journal_name_full Organometallics
_journal_page_first 1284
_journal_paper_doi 10.1021/om9010615
_journal_volume 29
_journal_year 2010
_chemical_formula_sum 'C32 H46 Er N3 Si'
_chemical_formula_weight 668.07
_chemical_name_systematic
;

 ?

;
_space_group_IT_number 82
_symmetry_cell_setting tetragonal
_symmetry_space_group_name_Hall 'I -4'
_symmetry_space_group_name_H-M 'I -4'
_atom_sites_solution_hydrogens geom
_atom_sites_solution_primary direct
_atom_sites_solution_secondary difmap
_audit_creation_method SHELXL-97
_cell_angle_alpha 90.00
_cell_angle_beta 90.00
_cell_angle_gamma 90.00
_cell_formula_units_Z 8
_cell_length_a 26.025(6)
_cell_length_b 26.025(6)
_cell_length_c 9.337(3)
_cell_measurement_reflns_used 901
_cell_measurement_temperature 293(2)
_cell_measurement_theta_max 20.618
_cell_measurement_theta_min 2.475
_cell_volume 6324(3)
_computing_cell_refinement 'Bruker SMART'
_computing_data_collection 'Bruker SMART'
_computing_data_reduction 'Bruker SHELXTL'
_computing_molecular_graphics 'Bruker SHELXTL'
_computing_publication_material 'Bruker SHELXTL'
_computing_structure_refinement 'SHELXL-97 (Sheldrick, 1997)'
_computing_structure_solution 'SHELXS-97 (Sheldrick, 1990)'
_diffrn_ambient_temperature 293(2)
_diffrn_measured_fraction_theta_full 1.000
_diffrn_measured_fraction_theta_max 1.000
_diffrn_measurement_device_type 'CCD area detector'
_diffrn_measurement_method 'phi and omega scans'
_diffrn_radiation_monochromator graphite
_diffrn_radiation_source 'fine-focus sealed tube'
_diffrn_radiation_type MoK\a
_diffrn_radiation_wavelength 0.71073
_diffrn_reflns_av_R_equivalents 0.0448
_diffrn_reflns_av_sigmaI/netI 0.0766
_diffrn_reflns_limit_h_max 29
_diffrn_reflns_limit_h_min -30
_diffrn_reflns_limit_k_max 30
_diffrn_reflns_limit_k_min -30
_diffrn_reflns_limit_l_max 7
_diffrn_reflns_limit_l_min -11
_diffrn_reflns_number 13190
_diffrn_reflns_theta_full 25.00
_diffrn_reflns_theta_max 25.00
_diffrn_reflns_theta_min 1.56
_exptl_absorpt_coefficient_mu 2.715
_exptl_absorpt_correction_T_max 0.7365
_exptl_absorpt_correction_T_min 0.6862
_exptl_absorpt_correction_type multi-scan
_exptl_absorpt_process_details sadabs
_exptl_crystal_colour pink
_exptl_crystal_density_diffrn 1.403
_exptl_crystal_density_method 'not measured'
_exptl_crystal_description prism
_exptl_crystal_F_000 2728
_exptl_crystal_size_max 0.15
_exptl_crystal_size_mid 0.12
_exptl_crystal_size_min 0.12
_refine_diff_density_max 1.265
_refine_diff_density_min -0.866
_refine_diff_density_rms 0.065
_refine_ls_abs_structure_details 'Flack H D (1983), Acta Cryst. A39, 876-881'
_refine_ls_abs_structure_Flack 0.009(8)
_refine_ls_extinction_method none
_refine_ls_goodness_of_fit_ref 0.908
_refine_ls_hydrogen_treatment constr
_refine_ls_matrix_type full
_refine_ls_number_parameters 337
_refine_ls_number_reflns 5575
_refine_ls_number_restraints 60
_refine_ls_restrained_S_all 0.904
_refine_ls_R_factor_all 0.0573
_refine_ls_R_factor_gt 0.0375
_refine_ls_shift/su_max 0.001
_refine_ls_shift/su_mean 0.000
_refine_ls_structure_factor_coef Fsqd
_refine_ls_weighting_details 'calc w=1/[\s^2^(Fo^2^)+(0.0000P)^2^+0.0000P] where P=(Fo^2^+2Fc^2^)/3'
_refine_ls_weighting_scheme calc
_refine_ls_wR_factor_gt 0.0399
_refine_ls_wR_factor_ref 0.0416
_reflns_number_gt 3907
_reflns_number_total 5575
_reflns_threshold_expression >2sigma(I)
_cod_data_source_file om9010615_si_001.cif
_cod_data_source_block f81202a
_cod_depositor_comments
;
The following automatic conversions were performed:

'_symmetry_cell_setting' value 'Tetragonal' changed to 'tetragonal'
according to /home/saulius/struct/CIF-dictionaries/cif_core.dic
dictionary named 'cif_core.dic' version 2.4.1 from 2010-06-29.

Automatic conversion script
Id: cif_fix_values 1715 2011-07-08 13:25:40Z adriana 
;
_cod_original_sg_symbol_H-M I-4
_cod_database_code 4067654

loop_
_symmetry_equiv_pos_as_xyz
'x, y, z'
'-x, -y, z'
'y, -x, -z'
'-y, x, -z'
'x+1/2, y+1/2, z+1/2'
'-x+1/2, -y+1/2, z+1/2'
'y+1/2, -x+1/2, -z+1/2'
'-y+1/2, x+1/2, -z+1/2'

loop_
_atom_site_label
_atom_site_type_symbol
_atom_site_fract_x
_atom_site_fract_y
_atom_site_fract_z
_atom_site_U_iso_or_equiv
_atom_site_adp_type
_atom_site_occupancy
_atom_site_symmetry_multiplicity
_atom_site_calc_flag
_atom_site_refinement_flags
Er1 Er 0.336418(9) 0.517317(8) 0.26090(3) 0.05775(8) Uani 1 1 d .
Si1 Si 0.16593(7) 0.59544(7) 0.49175(19) 0.0608(5) Uani 1 1 d .
N1 N 0.26888(14) 0.57256(15) 0.2282(6) 0.0493(12) Uani 1 1 d .
N2 N 0.25956(16) 0.50788(16) 0.3803(5) 0.0492(13) Uani 1 1 d .
N3 N 0.18410(16) 0.56155(15) 0.3382(5) 0.0453(12) Uani 1 1 d .
C1 C 0.3212(7) 0.4762(5) 0.0094(12) 0.122(4) Uani 1 1 d U
H1 H 0.3000 0.4943 -0.0530 0.147 Uiso 1 1 calc R
C2 C 0.3048(4) 0.4413(5) 0.0972(15) 0.103(3) Uani 1 1 d U
H2 H 0.2709 0.4311 0.1109 0.123 Uiso 1 1 calc R
C3 C 0.3463(8) 0.4230(4) 0.1641(13) 0.139(5) Uani 1 1 d U
H3 H 0.3471 0.3962 0.2299 0.167 Uiso 1 1 calc R
C4 C 0.3841(6) 0.4490(7) 0.121(2) 0.179(9) Uani 1 1 d U
H4 H 0.4170 0.4444 0.1576 0.215 Uiso 1 1 calc R
C5 C 0.3736(9) 0.4836(6) 0.0188(16) 0.184(9) Uani 1 1 d U
H5 H 0.3952 0.5058 -0.0308 0.221 Uiso 1 1 calc R
C6 C 0.4180(5) 0.5176(4) 0.4151(16) 0.123(5) Uani 1 1 d U
H6 H 0.4315 0.4850 0.4316 0.148 Uiso 1 1 calc R
C7 C 0.4293(3) 0.5492(5) 0.3069(14) 0.127(5) Uani 1 1 d U
H7 H 0.4537 0.5423 0.2366 0.153 Uiso 1 1 calc R
C8 C 0.4012(5) 0.5918(4) 0.3131(11) 0.097(3) Uani 1 1 d U
H8 H 0.4017 0.6186 0.2472 0.116 Uiso 1 1 calc R
C9 C 0.3716(3) 0.5893(4) 0.4324(15) 0.099(3) Uani 1 1 d U
H9 H 0.3485 0.6142 0.4637 0.118 Uiso 1 1 calc R
C10 C 0.3819(4) 0.5436(6) 0.4983(10) 0.107(3) Uani 1 1 d U
H10 H 0.3675 0.5319 0.5833 0.129 Uiso 1 1 calc R
C11 C 0.2378(2) 0.54743(19) 0.3147(5) 0.0414(15) Uani 1 1 d .
C12 C 0.25439(19) 0.6196(2) 0.1518(6) 0.0506(16) Uani 1 1 d .
H12 H 0.2171 0.6195 0.1372 0.061 Uiso 1 1 calc R
C13 C 0.26894(18) 0.66723(17) 0.2360(8) 0.0659(15) Uani 1 1 d .
H13A H 0.3053 0.6658 0.2589 0.079 Uiso 1 1 calc R
H13B H 0.2500 0.6675 0.3255 0.079 Uiso 1 1 calc R
C14 C 0.2580(2) 0.7166(2) 0.1553(7) 0.081(2) Uani 1 1 d .
H14A H 0.2696 0.7458 0.2110 0.097 Uiso 1 1 calc R
H14B H 0.2213 0.7201 0.1402 0.097 Uiso 1 1 calc R
C15 C 0.2855(3) 0.7156(2) 0.0120(7) 0.078(2) Uani 1 1 d .
H15A H 0.2771 0.7465 -0.0411 0.093 Uiso 1 1 calc R
H15B H 0.3223 0.7153 0.0280 0.093 Uiso 1 1 calc R
C16 C 0.2709(2) 0.6701(2) -0.0735(6) 0.073(2) Uani 1 1 d .
H16A H 0.2906 0.6699 -0.1619 0.087 Uiso 1 1 calc R
H16B H 0.2348 0.6723 -0.0983 0.087 Uiso 1 1 calc R
C17 C 0.2806(2) 0.6206(2) 0.0071(6) 0.0614(17) Uani 1 1 d .
H17A H 0.3173 0.6163 0.0204 0.074 Uiso 1 1 calc R
H17B H 0.2682 0.5920 -0.0499 0.074 Uiso 1 1 calc R
C18 C 0.2316(2) 0.4741(2) 0.4814(6) 0.0529(16) Uani 1 1 d .
H18 H 0.2060 0.4948 0.5320 0.063 Uiso 1 1 calc R
C19 C 0.2041(2) 0.4298(2) 0.4075(6) 0.075(2) Uani 1 1 d .
H19A H 0.2288 0.4097 0.3533 0.090 Uiso 1 1 calc R
H19B H 0.1790 0.4434 0.3408 0.090 Uiso 1 1 calc R
C20 C 0.1772(2) 0.3951(2) 0.5160(8) 0.082(2) Uani 1 1 d .
H20A H 0.1501 0.4141 0.5639 0.098 Uiso 1 1 calc R
H20B H 0.1616 0.3662 0.4668 0.098 Uiso 1 1 calc R
C21 C 0.2148(2) 0.3759(2) 0.6242(7) 0.081(2) Uani 1 1 d .
H21A H 0.1966 0.3555 0.6949 0.097 Uiso 1 1 calc R
H21B H 0.2393 0.3535 0.5767 0.097 Uiso 1 1 calc R
C22 C 0.2430(2) 0.4168(2) 0.6976(6) 0.071(2) Uani 1 1 d .
H22A H 0.2689 0.4018 0.7594 0.085 Uiso 1 1 calc R
H22B H 0.2194 0.4364 0.7570 0.085 Uiso 1 1 calc R
C23 C 0.2687(2) 0.4528(2) 0.5898(6) 0.0694(19) Uani 1 1 d .
H23A H 0.2846 0.4810 0.6410 0.083 Uiso 1 1 calc R
H23B H 0.2957 0.4342 0.5402 0.083 Uiso 1 1 calc R
C24 C 0.1507(2) 0.54867(18) 0.2241(7) 0.0415(14) Uani 1 1 d .
C25 C 0.0989(2) 0.56103(17) 0.2293(8) 0.0542(15) Uani 1 1 d .
H25 H 0.0861 0.5782 0.3090 0.065 Uiso 1 1 calc R
C26 C 0.0664(2) 0.5485(2) 0.1196(7) 0.0620(19) Uani 1 1 d .
H26 H 0.0319 0.5574 0.1270 0.074 Uiso 1 1 calc R
C27 C 0.0824(3) 0.5241(2) 0.0025(7) 0.0664(19) Uani 1 1 d .
H27 H 0.0597 0.5162 -0.0712 0.080 Uiso 1 1 calc R
C28 C 0.1334(2) 0.5107(2) -0.0063(7) 0.0655(18) Uani 1 1 d .
H28 H 0.1454 0.4932 -0.0863 0.079 Uiso 1 1 calc R
C29 C 0.1669(2) 0.5233(2) 0.1036(7) 0.0519(16) Uani 1 1 d .
H29 H 0.2013 0.5143 0.0953 0.062 Uiso 1 1 calc R
C30 C 0.1178(2) 0.5590(2) 0.5972(6) 0.082(2) Uani 1 1 d .
H30A H 0.0892 0.5502 0.5370 0.123 Uiso 1 1 calc R
H30B H 0.1061 0.5796 0.6758 0.123 Uiso 1 1 calc R
H30C H 0.1333 0.5281 0.6334 0.123 Uiso 1 1 calc R
C31 C 0.1395(2) 0.6589(2) 0.4457(7) 0.074(2) Uani 1 1 d .
H31A H 0.1649 0.6785 0.3951 0.111 Uiso 1 1 calc R
H31B H 0.1300 0.6767 0.5318 0.111 Uiso 1 1 calc R
H31C H 0.1097 0.6546 0.3862 0.111 Uiso 1 1 calc R
C32 C 0.2242(2) 0.6053(2) 0.6005(6) 0.079(2) Uani 1 1 d .
H32A H 0.2398 0.5726 0.6208 0.119 Uiso 1 1 calc R
H32B H 0.2152 0.6219 0.6887 0.119 Uiso 1 1 calc R
H32C H 0.2481 0.6264 0.5485 0.119 Uiso 1 1 calc R

loop_
_atom_site_aniso_label
_atom_site_aniso_U_11
_atom_site_aniso_U_22
_atom_site_aniso_U_33
_atom_site_aniso_U_23
_atom_site_aniso_U_13
_atom_site_aniso_U_12
Er1 0.05006(17) 0.05056(17) 0.07264(17) -0.0015(2) -0.0087(2) -0.00064(15)
Si1 0.0698(12) 0.0667(12) 0.0459(12) -0.0092(10) -0.0051(10) 0.0084(10)
N1 0.056(3) 0.041(2) 0.050(3) 0.011(3) -0.001(3) -0.006(2)
N2 0.058(3) 0.036(3) 0.054(3) 0.009(3) -0.006(3) -0.004(3)
N3 0.044(3) 0.046(3) 0.046(3) -0.001(2) -0.006(2) 0.001(2)
C1 0.199(14) 0.092(9) 0.075(8) -0.021(6) -0.003(9) 0.038(9)
C2 0.100(8) 0.093(8) 0.116(10) -0.051(6) 0.012(7) -0.036(8)
C3 0.206(14) 0.061(7) 0.151(11) -0.036(6) -0.031(13) 0.041(9)
C4 0.078(8) 0.193(18) 0.27(2) -0.117(15) -0.011(12) 0.005(9)
C5 0.24(2) 0.165(15) 0.148(14) -0.086(10) 0.137(15) -0.089(15)
C6 0.116(10) 0.063(7) 0.191(13) 0.017(8) -0.081(9) -0.011(7)
C7 0.064(5) 0.104(8) 0.213(17) -0.040(9) -0.011(7) -0.005(6)
C8 0.105(7) 0.082(7) 0.103(9) 0.014(6) -0.035(6) -0.047(6)
C9 0.072(6) 0.088(8) 0.136(10) -0.052(7) -0.034(7) 0.002(6)
C10 0.102(8) 0.135(10) 0.084(7) 0.023(8) -0.038(6) -0.061(7)
C11 0.060(4) 0.030(3) 0.034(4) -0.007(3) -0.011(3) -0.001(3)
C12 0.043(4) 0.051(4) 0.057(4) 0.001(3) -0.011(3) -0.005(3)
C13 0.086(4) 0.050(3) 0.062(4) -0.016(5) -0.006(5) 0.001(3)
C14 0.109(6) 0.039(4) 0.093(6) 0.003(4) -0.027(5) 0.008(4)
C15 0.098(6) 0.056(5) 0.079(5) 0.020(4) -0.023(5) -0.016(4)
C16 0.093(5) 0.069(5) 0.056(5) 0.004(4) 0.000(4) 0.000(4)
C17 0.077(5) 0.057(4) 0.050(4) 0.005(4) -0.011(4) 0.003(4)
C18 0.051(4) 0.046(4) 0.061(5) 0.003(3) -0.006(4) 0.000(3)
C19 0.086(5) 0.069(4) 0.069(5) 0.018(4) -0.032(4) -0.025(4)
C20 0.085(5) 0.066(5) 0.093(6) 0.031(4) -0.015(5) -0.033(4)
C21 0.098(6) 0.065(5) 0.080(5) 0.027(4) -0.018(5) -0.019(4)
C22 0.086(5) 0.087(5) 0.041(5) 0.016(4) -0.013(4) -0.024(4)
C23 0.079(5) 0.064(5) 0.066(5) 0.014(4) -0.020(4) -0.015(4)
C24 0.054(3) 0.033(3) 0.038(4) 0.006(3) -0.004(4) 0.002(3)
C25 0.054(3) 0.055(3) 0.054(4) 0.010(4) 0.004(4) 0.004(3)
C26 0.048(4) 0.072(5) 0.066(5) 0.011(4) -0.007(4) -0.001(4)
C27 0.073(5) 0.067(5) 0.059(5) 0.004(4) -0.021(4) -0.006(4)
C28 0.067(5) 0.074(5) 0.055(5) -0.013(4) -0.008(4) 0.009(4)
C29 0.042(4) 0.055(4) 0.059(4) -0.009(4) -0.005(3) 0.001(3)
C30 0.087(5) 0.110(6) 0.050(4) 0.015(4) 0.007(4) 0.013(5)
C31 0.079(5) 0.066(5) 0.077(5) -0.021(4) 0.013(4) 0.013(4)
C32 0.102(6) 0.080(5) 0.055(5) -0.033(4) -0.006(4) 0.010(4)

loop_
_atom_type_symbol
_atom_type_description
_atom_type_scat_dispersion_real
_atom_type_scat_dispersion_imag
_atom_type_scat_source
C C 0.0033 0.0016 'International Tables Vol C Tables 4.2.6.8 and 6.1.1.4'
H H 0.0000 0.0000 'International Tables Vol C Tables 4.2.6.8 and 6.1.1.4'
N N 0.0061 0.0033 'International Tables Vol C Tables 4.2.6.8 and 6.1.1.4'
Si Si 0.0817 0.0704 'International Tables Vol C Tables 4.2.6.8 and 6.1.1.4'
Er Er -0.2586 4.9576 'International Tables Vol C Tables 4.2.6.8 and 6.1.1.4'

loop_
_geom_angle_atom_site_label_1
_geom_angle_atom_site_label_2
_geom_angle_atom_site_label_3
_geom_angle
N1 Er1 N2 57.67(15)
N1 Er1 C4 138.4(4)
N2 Er1 C4 126.9(5)
N1 Er1 C6 135.1(3)
N2 Er1 C6 116.6(4)
C4 Er1 C6 83.4(5)
N1 Er1 C7 122.5(3)
N2 Er1 C7 139.8(3)
C4 Er1 C7 81.5(5)
C6 Er1 C7 30.0(3)
N1 Er1 C10 107.3(4)
N2 Er1 C10 90.6(3)
C4 Er1 C10 113.6(5)
C6 Er1 C10 31.3(3)
C7 Er1 C10 49.5(3)
N1 Er1 C1 91.2(3)
N2 Er1 C1 105.1(5)
C4 Er1 C1 47.3(5)
C6 Er1 C1 129.2(5)
C7 Er1 C1 114.9(5)
C10 Er1 C1 160.4(5)
N1 Er1 C5 112.3(6)
N2 Er1 C5 134.9(5)
C4 Er1 C5 30.1(4)
C6 Er1 C5 100.3(7)
C7 Er1 C5 84.5(6)
C10 Er1 C5 131.0(6)
C1 Er1 C5 30.7(3)
N1 Er1 C8 93.1(3)
N2 Er1 C8 123.3(3)
C4 Er1 C8 107.5(6)
C6 Er1 C8 50.2(3)
C7 Er1 C8 29.6(2)
C10 Er1 C8 49.7(3)
C1 Er1 C8 124.7(5)
C5 Er1 C8 99.9(5)
N1 Er1 C3 128.0(5)
N2 Er1 C3 98.7(4)
C4 Er1 C3 28.2(3)
C6 Er1 C3 96.6(5)
C7 Er1 C3 105.3(5)
C10 Er1 C3 119.6(5)
C1 Er1 C3 47.4(3)
C5 Er1 C3 49.6(4)
C8 Er1 C3 133.9(6)
N1 Er1 C9 84.3(2)
N2 Er1 C9 94.8(3)
C4 Er1 C9 130.1(4)
C6 Er1 C9 50.8(3)
C7 Er1 C9 49.2(3)
C10 Er1 C9 30.3(2)
C1 Er1 C9 153.2(6)
C5 Er1 C9 129.6(5)
C8 Er1 C9 30.0(2)
C3 Er1 C9 147.3(5)
N1 Er1 C2 98.9(4)
N2 Er1 C2 86.0(2)
C4 Er1 C2 47.6(4)
C6 Er1 C2 125.9(4)
C7 Er1 C2 128.9(3)
C10 Er1 C2 146.5(5)
C1 Er1 C2 28.6(2)
C5 Er1 C2 50.2(4)
C8 Er1 C2 150.1(4)
C3 Er1 C2 29.4(2)
C9 Er1 C2 176.6(5)
N3 Si1 C31 111.2(3)
N3 Si1 C32 107.4(2)
C31 Si1 C32 108.2(3)
N3 Si1 C30 111.1(3)
C31 Si1 C30 109.3(3)
C32 Si1 C30 109.5(3)
C11 N1 C12 123.7(4)
C11 N1 Er1 94.5(3)
C12 N1 Er1 141.8(3)
C11 N2 C18 123.1(5)
C11 N2 Er1 93.8(3)
C18 N2 Er1 143.0(3)
C24 N3 C11 114.5(4)
C24 N3 Si1 124.8(4)
C11 N3 Si1 120.6(3)
C2 C1 C5 112.5(13)
C2 C1 Er1 76.6(6)
C5 C1 Er1 74.7(7)
C2 C1 H1 123.8
C5 C1 H1 123.8
Er1 C1 H1 116.5
C1 C2 C3 106.2(11)
C1 C2 Er1 74.8(5)
C3 C2 Er1 75.2(5)
C1 C2 H2 126.9
C3 C2 H2 126.9
Er1 C2 H2 115.6
C4 C3 C2 106.9(15)
C4 C3 Er1 71.7(7)
C2 C3 Er1 75.4(5)
C4 C3 H3 126.5
C2 C3 H3 126.5
Er1 C3 H3 118.4
C3 C4 C5 115.4(19)
C3 C4 Er1 80.1(8)
C5 C4 Er1 78.2(9)
C3 C4 H4 122.3
C5 C4 H4 122.3
Er1 C4 H4 110.6
C4 C5 C1 98.8(15)
C4 C5 Er1 71.6(9)
C1 C5 Er1 74.6(7)
C4 C5 H5 130.6
C1 C5 H5 130.6
Er1 C5 H5 116.5
C7 C6 C10 105.7(10)
C7 C6 Er1 76.1(6)
C10 C6 Er1 75.9(5)
C7 C6 H6 127.1
C10 C6 H6 127.1
Er1 C6 H6 113.7
C8 C7 C6 111.0(12)
C8 C7 Er1 76.1(5)
C6 C7 Er1 73.9(5)
C8 C7 H7 124.5
C6 C7 H7 124.5
Er1 C7 H7 117.2
C7 C8 C9 108.0(10)
C7 C8 Er1 74.3(5)
C9 C8 Er1 75.7(5)
C7 C8 H8 126.0
C9 C8 H8 126.0
Er1 C8 H8 116.2
C8 C9 C10 107.4(9)
C8 C9 Er1 74.4(5)
C10 C9 Er1 73.9(5)
C8 C9 H9 126.3
C10 C9 H9 126.3
Er1 C9 H9 117.5
C9 C10 C6 107.8(9)
C9 C10 Er1 75.9(5)
C6 C10 Er1 72.8(6)
C9 C10 H10 126.1
C6 C10 H10 126.1
Er1 C10 H10 117.2
N1 C11 N2 113.9(5)
N1 C11 N3 123.7(5)
N2 C11 N3 122.4(5)
N1 C11 Er1 56.8(3)
N2 C11 Er1 57.3(3)
N3 C11 Er1 177.0(3)
N1 C12 C17 109.5(4)
N1 C12 C13 111.5(5)
C17 C12 C13 109.6(5)
N1 C12 H12 108.7
C17 C12 H12 108.7
C13 C12 H12 108.7
C12 C13 C14 112.8(5)
C12 C13 H13A 109.0
C14 C13 H13A 109.0
C12 C13 H13B 109.0
C14 C13 H13B 109.0
H13A C13 H13B 107.8
C13 C14 C15 109.6(5)
C13 C14 H14A 109.8
C15 C14 H14A 109.8
C13 C14 H14B 109.8
C15 C14 H14B 109.8
H14A C14 H14B 108.2
C16 C15 C14 111.6(5)
C16 C15 H15A 109.3
C14 C15 H15A 109.3
C16 C15 H15B 109.3
C14 C15 H15B 109.3
H15A C15 H15B 108.0
C15 C16 C17 111.8(5)
C15 C16 H16A 109.3
C17 C16 H16A 109.3
C15 C16 H16B 109.3
C17 C16 H16B 109.3
H16A C16 H16B 107.9
C16 C17 C12 112.7(5)
C16 C17 H17A 109.1
C12 C17 H17A 109.1
C16 C17 H17B 109.1
C12 C17 H17B 109.1
H17A C17 H17B 107.8
N2 C18 C23 109.4(5)
N2 C18 C19 113.1(5)
C23 C18 C19 109.1(5)
N2 C18 H18 108.4
C23 C18 H18 108.4
C19 C18 H18 108.4
C18 C19 C20 111.3(5)
C18 C19 H19A 109.4
C20 C19 H19A 109.4
C18 C19 H19B 109.4
C20 C19 H19B 109.4
H19A C19 H19B 108.0
C21 C20 C19 110.2(5)
C21 C20 H20A 109.6
C19 C20 H20A 109.6
C21 C20 H20B 109.6
C19 C20 H20B 109.6
H20A C20 H20B 108.1
C22 C21 C20 113.6(6)
C22 C21 H21A 108.8
C20 C21 H21A 108.8
C22 C21 H21B 108.8
C20 C21 H21B 108.8
H21A C21 H21B 107.7
C21 C22 C23 110.9(5)
C21 C22 H22A 109.5
C23 C22 H22A 109.5
C21 C22 H22B 109.5
C23 C22 H22B 109.5
H22A C22 H22B 108.0
C18 C23 C22 112.8(5)
C18 C23 H23A 109.0
C22 C23 H23A 109.0
C18 C23 H23B 109.0
C22 C23 H23B 109.0
H23A C23 H23B 107.8
C29 C24 C25 116.1(6)
C29 C24 N3 122.9(5)
C25 C24 N3 121.1(6)
C26 C25 C24 121.4(7)
C26 C25 H25 119.3
C24 C25 H25 119.3
C27 C26 C25 122.3(6)
C27 C26 H26 118.9
C25 C26 H26 118.9
C26 C27 C28 118.2(6)
C26 C27 H27 120.9
C28 C27 H27 120.9
C27 C28 C29 120.3(6)
C27 C28 H28 119.9
C29 C28 H28 119.9
C24 C29 C28 121.9(5)
C24 C29 H29 119.1
C28 C29 H29 119.1
Si1 C30 H30A 109.5
Si1 C30 H30B 109.5
H30A C30 H30B 109.5
Si1 C30 H30C 109.5
H30A C30 H30C 109.5
H30B C30 H30C 109.5
Si1 C31 H31A 109.5
Si1 C31 H31B 109.5
H31A C31 H31B 109.5
Si1 C31 H31C 109.5
H31A C31 H31C 109.5
H31B C31 H31C 109.5
Si1 C32 H32A 109.5
Si1 C32 H32B 109.5
H32A C32 H32B 109.5
Si1 C32 H32C 109.5
H32A C32 H32C 109.5
H32B C32 H32C 109.5

loop_
_geom_bond_atom_site_label_1
_geom_bond_atom_site_label_2
_geom_bond_distance
Er1 N1 2.291(4)
Er1 N2 2.303(4)
Er1 C4 2.532(12)
Er1 C6 2.566(9)
Er1 C7 2.592(7)
Er1 C10 2.604(8)
Er1 C1 2.611(9)
Er1 C5 2.612(12)
Er1 C8 2.614(6)
Er1 C3 2.628(8)
Er1 C9 2.630(7)
Er1 C2 2.632(8)
Si1 N3 1.748(4)
Si1 C31 1.840(5)
Si1 C32 1.843(6)
Si1 C30 1.854(5)
N1 C11 1.318(6)
N1 C12 1.466(6)
N2 C11 1.325(6)
N2 C18 1.481(6)
N3 C24 1.415(6)
N3 C11 1.461(6)
C1 C2 1.296(11)
C1 C5 1.381(15)
C1 H1 0.9300
C2 C3 1.336(11)
C2 H2 0.9300
C3 C4 1.260(13)
C3 H3 0.9300
C4 C5 1.340(18)
C4 H4 0.9300
C5 H5 0.9300
C6 C7 1.335(12)
C6 C10 1.395(11)
C6 H6 0.9300
C7 C8 1.331(10)
C7 H7 0.9300
C8 C9 1.355(9)
C8 H8 0.9300
C9 C10 1.366(10)
C9 H9 0.9300
C10 H10 0.9300
C12 C17 1.514(7)
C12 C13 1.516(6)
C12 H12 0.9800
C13 C14 1.516(7)
C13 H13A 0.9700
C13 H13B 0.9700
C14 C15 1.518(8)
C14 H14A 0.9700
C14 H14B 0.9700
C15 C16 1.477(7)
C15 H15A 0.9700
C15 H15B 0.9700
C16 C17 1.513(6)
C16 H16A 0.9700
C16 H16B 0.9700
C17 H17A 0.9700
C17 H17B 0.9700
C18 C23 1.505(7)
C18 C19 1.523(7)
C18 H18 0.9800
C19 C20 1.528(7)
C19 H19A 0.9700
C19 H19B 0.9700
C20 C21 1.493(7)
C20 H20A 0.9700
C20 H20B 0.9700
C21 C22 1.464(7)
C21 H21A 0.9700
C21 H21B 0.9700
C22 C23 1.529(7)
C22 H22A 0.9700
C22 H22B 0.9700
C23 H23A 0.9700
C23 H23B 0.9700
C24 C29 1.371(7)
C24 C25 1.385(6)
C25 C26 1.369(8)
C25 H25 0.9300
C26 C27 1.332(8)
C26 H26 0.9300
C27 C28 1.374(7)
C27 H27 0.9300
C28 C29 1.386(7)
C28 H28 0.9300
C29 H29 0.9300
C30 H30A 0.9600
C30 H30B 0.9600
C30 H30C 0.9600
C31 H31A 0.9600
C31 H31B 0.9600
C31 H31C 0.9600
C32 H32A 0.9600
C32 H32B 0.9600
C32 H32C 0.9600
